data_7023310
loop_
_publ_author_name
'Men\'endez-Pedregal, Estefania'
'D\'iez, Josefina'
'Manteca, \'Angel'
'S\'anchez, Jes\'us'
'Bento, Ana C.'
'Garc\'ia-Navas, R\'osula'
'Mollinedo, Faustino'
'Gamasa, M. Pilar'
'Lastra, Elena'

_publ_section_title
;
 Antitumor activity of new enantiopure pybox-ruthenium complexes.
;
_journal_issue 38
_journal_name_full 'Dalton transactions (Cambridge, England : 2003)'
_journal_page_first 13955
_journal_page_last 13967
_journal_paper_doi 10.1039/c3dt51160j
_journal_volume 42
_journal_year 2013
_chemical_absolute_configuration ad
_chemical_compound_source synthesis
_chemical_formula_moiety 'C24 H38 Cl2 N6 O2 P Ru,  I'
_chemical_formula_sum 'C24 H38 Cl2 I N6 O2 P Ru'
_chemical_formula_weight 772.44
_chemical_name_systematic
;
 ?
;
_space_group_IT_number 20
_symmetry_cell_setting orthorhombic
_symmetry_Int_Tables_number 20
_symmetry_space_group_name_Hall 'C 2c 2'
_symmetry_space_group_name_H-M 'C 2 2 21'
_atom_sites_solution_hydrogens geom
_atom_sites_solution_primary direct
_atom_sites_solution_secondary difmap
_audit_creation_method SHELXL-97
_cell_angle_alpha 90.00
_cell_angle_beta 90.00
_cell_angle_gamma 90.00
_cell_formula_units_Z 8
_cell_length_a 13.5047(2)
_cell_length_b 23.2490(5)
_cell_length_c 24.3739(4)
_cell_measurement_reflns_used 11745
_cell_measurement_temperature 293(2)
_cell_measurement_theta_max 73.6709
_cell_measurement_theta_min 3.5168
_cell_volume 7652.7(2)
_computing_cell_refinement
;
CrysAlis RED, Oxford Diffraction Ltd.,
Version 1.171.32.37 (release 24-10-2008 CrysAlis171 .NET)
(compiled Oct 24 2008,09:44:38)
;
_computing_data_collection
;
CrysAlis CCD, Oxford Diffraction Ltd.,
Version 1.171.32.37 (release 24-10-2008 CrysAlis171 .NET)
(compiled Oct 24 2008,09:44:38)
;
_computing_data_reduction
;
CrysAlis RED, Oxford Diffraction Ltd.,
Version 1.171.32.37 (release 24-10-2008 CrysAlis171 .NET)
(compiled Oct 24 2008,09:44:38)
;
_computing_molecular_graphics 'PLATON (Spek, 2007)'
_computing_publication_material 'WinGX publication routines (Farrugia, 1999'
_computing_structure_refinement 'SHELXL-97 (Sheldrick, 2008)'
_computing_structure_solution 'SIR92 (Altomare, 1993)'
_diffrn_ambient_temperature 293(2)
_diffrn_detector_area_resol_mean 8.2640
_diffrn_measured_fraction_theta_full 0.958
_diffrn_measured_fraction_theta_max 0.917
_diffrn_measurement_device
; 
165 mm Onyx CCD detector in \k-geometry diffractometer
;
_diffrn_measurement_device_type 'Xcalibur, Onyx, Nova'
_diffrn_measurement_method '\w scans'
_diffrn_radiation_monochromator graphite
_diffrn_radiation_source 'Nova (Cu) X-ray Source'
_diffrn_radiation_type CuK\a
_diffrn_radiation_wavelength 1.54184
_diffrn_reflns_av_R_equivalents 0.0259
_diffrn_reflns_av_unetI/netI 0.0256
_diffrn_reflns_limit_h_max 15
_diffrn_reflns_limit_h_min -15
_diffrn_reflns_limit_k_max 28
_diffrn_reflns_limit_k_min -26
_diffrn_reflns_limit_l_max 26
_diffrn_reflns_limit_l_min -29
_diffrn_reflns_number 10478
_diffrn_reflns_theta_full 67.00
_diffrn_reflns_theta_max 74.01
_diffrn_reflns_theta_min 3.63
_exptl_absorpt_coefficient_mu 11.540
_exptl_absorpt_correction_T_max 1.00000
_exptl_absorpt_correction_T_min 0.87897
_exptl_absorpt_correction_type multi-scan
_exptl_absorpt_process_details
;
CrysAlis RED, Oxford Diffraction Ltd.,
Version 1.171.32.37 (release 24-10-2008 CrysAlis171 .NET)
(compiled Oct 24 2008,09:44:38)
Empirical absorption correction using spherical harmonics,
 implemented in SCALE3 ABSPACK scaling algorithm.
;
_exptl_crystal_colour red
_exptl_crystal_density_diffrn 1.341
_exptl_crystal_density_method 'not measured'
_exptl_crystal_description prism
_exptl_crystal_F_000 3088
_exptl_crystal_size_max 0.046
_exptl_crystal_size_mid 0.04
_exptl_crystal_size_min 0.02
_platon_squeeze_details
;
;
_refine_diff_density_max 1.287
_refine_diff_density_min -0.683
_refine_diff_density_rms 0.097
_refine_ls_abs_structure_details 'Flack H D (1983), Acta Cryst. A39, 876-881'
_refine_ls_abs_structure_Flack 0.041(11)
_refine_ls_extinction_method none
_refine_ls_goodness_of_fit_ref 1.055
_refine_ls_hydrogen_treatment constr
_refine_ls_matrix_type full
_refine_ls_number_parameters 335
_refine_ls_number_reflns 6104
_refine_ls_number_restraints 14
_refine_ls_restrained_S_all 1.055
_refine_ls_R_factor_all 0.0555
_refine_ls_R_factor_gt 0.0502
_refine_ls_shift/su_max 0.000
_refine_ls_shift/su_mean 0.000
_refine_ls_structure_factor_coef Fsqd
_refine_ls_weighting_details 'calc w=1/[\s^2^(Fo^2^)+(0.0947P)^2^+7.9303P] where P=(Fo^2^+2Fc^2^)/3'
_refine_ls_weighting_scheme calc
_refine_ls_wR_factor_gt 0.1395
_refine_ls_wR_factor_ref 0.1446
_reflns_number_gt 5418
_reflns_number_total 6104
_reflns_threshold_expression >2\s(I)
_cod_data_source_file c3dt51160j.txt
_cod_data_source_block 3b
_cod_database_code 7023310

loop_
_symmetry_equiv_pos_as_xyz
'x, y, z'
'-x, -y, z+1/2'
'-x, y, -z+1/2'
'x, -y, -z'
'x+1/2, y+1/2, z'
'-x+1/2, -y+1/2, z+1/2'
'-x+1/2, y+1/2, -z+1/2'
'x+1/2, -y+1/2, -z'

loop_
_atom_site_label
_atom_site_type_symbol
_atom_site_fract_x
_atom_site_fract_y
_atom_site_fract_z
_atom_site_U_iso_or_equiv
_atom_site_adp_type
_atom_site_occupancy
_atom_site_symmetry_multiplicity
_atom_site_calc_flag
_atom_site_refinement_flags
C1 C 0.5299(4) 0.1739(3) 0.5284(3) 0.0540(14) Uani 1 1 d .
H1A H 0.5477 0.1408 0.5063 0.065 Uiso 1 1 calc R
H1B H 0.5819 0.2024 0.5244 0.065 Uiso 1 1 calc R
C2 C 0.3317(5) 0.1457(4) 0.5270(3) 0.075(2) Uani 1 1 d .
H2A H 0.2632 0.1567 0.5215 0.090 Uiso 1 1 calc R
H2B H 0.3442 0.1116 0.5053 0.090 Uiso 1 1 calc R
C3 C 0.3889(6) 0.2535(3) 0.5601(3) 0.0705(19) Uani 1 1 d .
H3A H 0.4358 0.2851 0.5584 0.085 Uiso 1 1 calc R
H3B H 0.3229 0.2695 0.5563 0.085 Uiso 1 1 calc R
C4 C 0.4427(5) 0.1101(3) 0.5953(3) 0.0645(17) Uani 1 1 d .
H4A H 0.4556 0.0778 0.5711 0.077 Uiso 1 1 calc R
H4B H 0.4452 0.0962 0.6328 0.077 Uiso 1 1 calc R
C5 C 0.3265(6) 0.1805(6) 0.6202(4) 0.095(3) Uani 1 1 d .
H5A H 0.2605 0.1950 0.6127 0.114 Uiso 1 1 calc R
H5B H 0.3283 0.1677 0.6580 0.114 Uiso 1 1 calc R
C6 C 0.4990(6) 0.2074(4) 0.6241(3) 0.0679(17) Uani 1 1 d .
H6A H 0.5053 0.1964 0.6623 0.082 Uiso 1 1 calc R
H6B H 0.5446 0.2388 0.6170 0.082 Uiso 1 1 calc R
C7 C 0.6196(5) 0.1314(4) 0.6054(3) 0.072(2) Uani 1 1 d .
H7A H 0.6145 0.1201 0.6432 0.108 Uiso 1 1 calc R
H7B H 0.6709 0.1596 0.6015 0.108 Uiso 1 1 calc R
H7C H 0.6353 0.0983 0.5834 0.108 Uiso 1 1 calc R
C8 C 0.5262(10) 0.4116(6) 0.5309(7) 0.134(5) Uani 1 1 d .
H8A H 0.4972 0.4486 0.5239 0.201 Uiso 1 1 calc R
H8B H 0.5950 0.4162 0.5396 0.201 Uiso 1 1 calc R
H8C H 0.4928 0.3938 0.5613 0.201 Uiso 1 1 calc R
C9 C 0.5751(7) 0.3969(4) 0.4310(7) 0.125(5) Uani 1 1 d .
H9A H 0.5504 0.4341 0.4206 0.188 Uiso 1 1 calc R
H9B H 0.5679 0.3707 0.4009 0.188 Uiso 1 1 calc R
H9C H 0.6438 0.4000 0.4406 0.188 Uiso 1 1 calc R
C10 C 0.5159(7) 0.3743(4) 0.4809(5) 0.096(3) Uani 1 1 d .
H10 H 0.5412 0.3360 0.4900 0.115 Uiso 1 1 calc R
C11 C 0.4036(7) 0.3684(3) 0.4669(4) 0.076(2) Uani 1 1 d .
H11 H 0.3654 0.3580 0.4996 0.092 Uiso 1 1 calc R
C12 C 0.3587(7) 0.4214(4) 0.4385(6) 0.095(3) Uani 1 1 d U
H12A H 0.2920 0.4284 0.4517 0.114 Uiso 1 1 calc R
H12B H 0.3987 0.4553 0.4454 0.114 Uiso 1 1 calc R
C13 C 0.3711(5) 0.3502(4) 0.3797(4) 0.0682(19) Uani 1 1 d .
C14 C 0.3685(6) 0.3202(5) 0.3279(4) 0.084(3) Uani 1 1 d .
C15 C 0.3555(8) 0.3408(7) 0.2747(5) 0.110(4) Uani 1 1 d .
H15 H 0.3440 0.3797 0.2686 0.132 Uiso 1 1 calc R
C16 C 0.3599(8) 0.3034(9) 0.2317(5) 0.122(4) Uani 1 1 d U
H16 H 0.3537 0.3172 0.1960 0.146 Uiso 1 1 calc R
C17 C 0.3739(7) 0.2436(7) 0.2409(4) 0.106(3) Uani 1 1 d U
H17 H 0.3745 0.2173 0.2121 0.127 Uiso 1 1 calc R
C18 C 0.3868(5) 0.2264(4) 0.2954(3) 0.075(2) Uani 1 1 d .
C19 C 0.3980(6) 0.1674(4) 0.3153(3) 0.077(2) Uani 1 1 d .
C20 C 0.4285(9) 0.0766(6) 0.3171(5) 0.116(4) Uani 1 1 d .
H20A H 0.4989 0.0685 0.3150 0.140 Uiso 1 1 calc R
H20B H 0.3922 0.0423 0.3068 0.140 Uiso 1 1 calc R
C21 C 0.4004(7) 0.0957(3) 0.3745(4) 0.075(2) Uani 1 1 d .
H21 H 0.4501 0.0831 0.4013 0.091 Uiso 1 1 calc R
C22 C 0.2939(7) 0.0765(4) 0.3925(5) 0.083(2) Uani 1 1 d .
H22 H 0.2743 0.0995 0.4243 0.100 Uiso 1 1 calc R
C23 C 0.2202(7) 0.0866(6) 0.3477(5) 0.101(3) Uani 1 1 d .
H23A H 0.2200 0.1266 0.3381 0.151 Uiso 1 1 calc R
H23B H 0.1555 0.0756 0.3602 0.151 Uiso 1 1 calc R
H23C H 0.2378 0.0641 0.3162 0.151 Uiso 1 1 calc R
C24 C 0.2972(9) 0.0132(4) 0.4100(7) 0.123(4) Uani 1 1 d .
H24A H 0.3151 -0.0103 0.3791 0.185 Uiso 1 1 calc R
H24B H 0.2333 0.0017 0.4233 0.185 Uiso 1 1 calc R
H24C H 0.3454 0.0084 0.4386 0.185 Uiso 1 1 calc R
N1 N 0.5239(4) 0.1561(2) 0.5870(2) 0.0561(11) Uani 1 1 d .
N2 N 0.3468(4) 0.1322(3) 0.5843(3) 0.0725(17) Uani 1 1 d .
N3 N 0.3971(5) 0.2261(3) 0.6127(3) 0.0727(16) Uani 1 1 d .
N4 N 0.3918(4) 0.3248(2) 0.4235(3) 0.0619(14) Uani 1 1 d .
N5 N 0.3839(4) 0.2647(4) 0.3360(2) 0.0680(15) Uani 1 1 d .
N6 N 0.4025(5) 0.1594(3) 0.3678(2) 0.0615(13) Uani 1 1 d .
O1 O 0.3580(5) 0.4073(3) 0.3799(3) 0.0898(17) Uani 1 1 d U
O2 O 0.4032(6) 0.1235(4) 0.2819(3) 0.100(2) Uani 1 1 d .
P1 P 0.41251(11) 0.20427(7) 0.50259(6) 0.0515(3) Uani 1 1 d .
Cl1 Cl 0.22482(10) 0.22859(7) 0.42465(8) 0.0634(4) Uani 1 1 d .
Cl2 Cl 0.57934(10) 0.23815(9) 0.40542(7) 0.0696(4) Uani 1 1 d .
Ru1 Ru 0.40169(3) 0.23488(2) 0.41413(2) 0.05213(14) Uani 1 1 d .
I1 I 0.59157(9) 0.0000 0.5000 0.1238(4) Uani 1 2 d S
I2 I 0.5000 0.08720(7) 0.7500 0.1912(11) Uani 1 2 d S

loop_
_atom_site_aniso_label
_atom_site_aniso_U_11
_atom_site_aniso_U_22
_atom_site_aniso_U_33
_atom_site_aniso_U_23
_atom_site_aniso_U_13
_atom_site_aniso_U_12
C1 0.037(3) 0.056(3) 0.069(4) -0.003(3) 0.005(2) 0.000(2)
C2 0.039(3) 0.106(6) 0.078(5) 0.011(5) -0.007(3) -0.026(4)
C3 0.071(4) 0.060(4) 0.081(4) 0.000(4) 0.009(3) 0.020(3)
C4 0.055(4) 0.067(4) 0.072(4) 0.011(4) -0.003(3) -0.009(3)
C5 0.051(4) 0.152(10) 0.082(5) 0.027(6) 0.022(4) 0.033(5)
C6 0.066(4) 0.077(4) 0.061(4) -0.008(4) -0.001(3) -0.004(4)
C7 0.045(4) 0.095(5) 0.075(4) 0.012(4) -0.013(3) 0.003(3)
C8 0.097(8) 0.115(9) 0.191(15) -0.010(10) -0.052(9) -0.010(7)
C9 0.067(6) 0.075(5) 0.233(17) 0.037(8) -0.033(7) -0.003(4)
C10 0.069(5) 0.073(5) 0.146(9) 0.004(6) -0.036(6) -0.003(4)
C11 0.063(4) 0.054(3) 0.112(6) -0.007(4) -0.017(4) -0.004(4)
C12 0.064(4) 0.059(4) 0.161(7) 0.003(5) -0.024(5) -0.006(4)
C13 0.047(3) 0.070(4) 0.088(5) 0.014(4) -0.004(3) 0.008(3)
C14 0.047(4) 0.115(7) 0.092(6) 0.032(6) -0.001(4) 0.012(4)
C15 0.069(5) 0.164(12) 0.096(8) 0.057(8) -0.009(5) 0.007(6)
C16 0.073(6) 0.217(12) 0.076(6) 0.043(9) -0.010(5) 0.004(8)
C17 0.068(5) 0.183(10) 0.066(5) 0.003(7) -0.006(4) -0.012(6)
C18 0.056(4) 0.102(6) 0.066(4) -0.007(5) 0.000(3) 0.002(4)
C19 0.054(4) 0.108(6) 0.070(4) -0.025(5) 0.004(4) 0.002(4)
C20 0.085(7) 0.136(10) 0.128(9) -0.053(9) 0.011(6) 0.030(6)
C21 0.062(4) 0.062(4) 0.103(6) -0.030(4) -0.006(4) 0.010(4)
C22 0.063(4) 0.068(4) 0.118(7) -0.027(5) -0.012(4) 0.005(4)
C23 0.060(5) 0.123(8) 0.119(8) -0.026(7) -0.016(5) -0.014(5)
C24 0.103(8) 0.074(6) 0.192(14) -0.022(8) -0.012(9) -0.002(5)
N1 0.040(2) 0.065(3) 0.064(3) 0.002(3) -0.001(2) -0.003(2)
N2 0.039(3) 0.097(4) 0.081(4) 0.014(4) 0.001(3) -0.013(3)
N3 0.081(4) 0.069(3) 0.068(3) 0.002(3) 0.017(3) 0.026(4)
N4 0.044(3) 0.051(2) 0.090(4) 0.018(3) -0.004(3) 0.000(2)
N5 0.042(3) 0.101(4) 0.061(3) 0.007(4) -0.007(2) 0.001(3)
N6 0.048(3) 0.071(3) 0.065(3) -0.020(3) 0.003(3) 0.011(3)
O1 0.071(3) 0.067(3) 0.132(5) 0.026(4) -0.018(4) 0.001(3)
O2 0.086(4) 0.127(6) 0.086(4) -0.041(4) -0.003(4) 0.019(4)
P1 0.0404(7) 0.0560(8) 0.0580(8) -0.0007(7) 0.0025(6) -0.0010(6)
Cl1 0.0387(7) 0.0609(8) 0.0906(11) -0.0028(9) 0.0010(6) 0.0084(6)
Cl2 0.0396(7) 0.0941(11) 0.0751(9) 0.0065(10) 0.0044(6) -0.0064(7)
Ru1 0.0391(2) 0.0584(2) 0.0589(2) -0.0004(2) 0.00013(18) 0.00036(19)
I1 0.0910(6) 0.1160(7) 0.1645(10) -0.0620(8) 0.000 0.000
I2 0.385(3) 0.1200(10) 0.0691(6) 0.000 0.0038(11) 0.000

loop_
_atom_type_symbol
_atom_type_description
_atom_type_scat_dispersion_real
_atom_type_scat_dispersion_imag
_atom_type_scat_source
C C 0.0181 0.0091 'International Tables Vol C Tables 4.2.6.8 and 6.1.1.4'
H H 0.0000 0.0000 'International Tables Vol C Tables 4.2.6.8 and 6.1.1.4'
N N 0.0311 0.0180 'International Tables Vol C Tables 4.2.6.8 and 6.1.1.4'
O O 0.0492 0.0322 'International Tables Vol C Tables 4.2.6.8 and 6.1.1.4'
P P 0.2955 0.4335 'International Tables Vol C Tables 4.2.6.8 and 6.1.1.4'
Cl Cl 0.3639 0.7018 'International Tables Vol C Tables 4.2.6.8 and 6.1.1.4'
Ru Ru 0.0552 3.2960 'International Tables Vol C Tables 4.2.6.8 and 6.1.1.4'
I I -0.3257 6.8362 'International Tables Vol C Tables 4.2.6.8 and 6.1.1.4'

loop_
_geom_angle_atom_site_label_1
_geom_angle_atom_site_label_2
_geom_angle_atom_site_label_3
_geom_angle
N1 C1 P1 112.8(4)
N1 C1 H1A 109.0
P1 C1 H1A 109.0
N1 C1 H1B 109.0
P1 C1 H1B 109.0
H1A C1 H1B 107.8
N2 C2 P1 112.9(5)
N2 C2 H2A 109.0
P1 C2 H2A 109.0
N2 C2 H2B 109.0
P1 C2 H2B 109.0
H2A C2 H2B 107.8
N3 C3 P1 113.0(5)
N3 C3 H3A 109.0
P1 C3 H3A 109.0
N3 C3 H3B 109.0
P1 C3 H3B 109.0
H3A C3 H3B 107.8
N2 C4 N1 111.9(6)
N2 C4 H4A 109.2
N1 C4 H4A 109.2
N2 C4 H4B 109.2
N1 C4 H4B 109.2
H4A C4 H4B 107.9
N3 C5 N2 111.7(6)
N3 C5 H5A 109.3
N2 C5 H5A 109.3
N3 C5 H5B 109.3
N2 C5 H5B 109.3
H5A C5 H5B 107.9
N3 C6 N1 108.9(6)
N3 C6 H6A 109.9
N1 C6 H6A 109.9
N3 C6 H6B 109.9
N1 C6 H6B 109.9
H6A C6 H6B 108.3
N1 C7 H7A 109.5
N1 C7 H7B 109.5
H7A C7 H7B 109.5
N1 C7 H7C 109.5
H7A C7 H7C 109.5
H7B C7 H7C 109.5
C10 C8 H8A 109.5
C10 C8 H8B 109.5
H8A C8 H8B 109.5
C10 C8 H8C 109.5
H8A C8 H8C 109.5
H8B C8 H8C 109.5
C10 C9 H9A 109.5
C10 C9 H9B 109.5
H9A C9 H9B 109.5
C10 C9 H9C 109.5
H9A C9 H9C 109.5
H9B C9 H9C 109.5
C8 C10 C9 113.2(10)
C8 C10 C11 108.5(10)
C9 C10 C11 111.2(9)
C8 C10 H10 107.9
C9 C10 H10 107.9
C11 C10 H10 107.9
N4 C11 C12 100.7(7)
N4 C11 C10 108.8(8)
C12 C11 C10 114.3(7)
N4 C11 H11 110.9
C12 C11 H11 110.9
C10 C11 H11 110.9
O1 C12 C11 105.3(8)
O1 C12 H12A 110.7
C11 C12 H12A 110.7
O1 C12 H12B 110.7
C11 C12 H12B 110.7
H12A C12 H12B 108.8
N4 C13 O1 119.5(9)
N4 C13 C14 121.6(8)
O1 C13 C14 118.6(8)
N5 C14 C15 119.6(12)
N5 C14 C13 109.7(8)
C15 C14 C13 130.7(11)
C16 C15 C14 119.5(13)
C16 C15 H15 120.3
C14 C15 H15 120.3
C15 C16 C17 120.5(10)
C15 C16 H16 119.7
C17 C16 H16 119.7
C18 C17 C16 116.5(12)
C18 C17 H17 121.7
C16 C17 H17 121.7
N5 C18 C17 120.8(11)
N5 C18 C19 112.5(7)
C17 C18 C19 126.6(10)
N6 C19 O2 120.0(9)
N6 C19 C18 117.9(7)
O2 C19 C18 122.1(8)
O2 C20 C21 105.8(8)
O2 C20 H20A 110.6
C21 C20 H20A 110.6
O2 C20 H20B 110.6
C21 C20 H20B 110.6
H20A C20 H20B 108.7
N6 C21 C20 100.6(9)
N6 C21 C22 109.3(6)
C20 C21 C22 113.8(8)
N6 C21 H21 110.9
C20 C21 H21 110.9
C22 C21 H21 110.9
C23 C22 C24 112.0(9)
C23 C22 C21 111.3(9)
C24 C22 C21 108.9(8)
C23 C22 H22 108.2
C24 C22 H22 108.2
C21 C22 H22 108.2
C22 C23 H23A 109.5
C22 C23 H23B 109.5
H23A C23 H23B 109.5
C22 C23 H23C 109.5
H23A C23 H23C 109.5
H23B C23 H23C 109.5
C22 C24 H24A 109.5
C22 C24 H24B 109.5
H24A C24 H24B 109.5
C22 C24 H24C 109.5
H24A C24 H24C 109.5
H24B C24 H24C 109.5
C7 N1 C1 110.5(5)
C7 N1 C6 108.3(6)
C1 N1 C6 111.1(5)
C7 N1 C4 108.1(6)
C1 N1 C4 110.9(5)
C6 N1 C4 107.8(5)
C4 N2 C2 112.9(7)
C4 N2 C5 109.9(7)
C2 N2 C5 112.8(7)
C5 N3 C3 112.9(7)
C5 N3 C6 112.4(6)
C3 N3 C6 111.7(6)
C13 N4 C11 108.2(6)
C13 N4 Ru1 112.9(6)
C11 N4 Ru1 138.9(5)
C14 N5 C18 123.1(8)
C14 N5 Ru1 119.3(6)
C18 N5 Ru1 117.6(6)
C19 N6 C21 104.6(7)
C19 N6 Ru1 114.4(6)
C21 N6 Ru1 140.9(5)
C13 O1 C12 102.9(7)
C19 O2 C20 103.6(7)
C3 P1 C2 96.4(4)
C3 P1 C1 97.3(3)
C2 P1 C1 96.6(3)
C3 P1 Ru1 121.1(3)
C2 P1 Ru1 119.9(3)
C1 P1 Ru1 119.9(2)
N5 Ru1 N6 77.4(3)
N5 Ru1 N4 75.9(3)
N6 Ru1 N4 153.3(3)
N5 Ru1 P1 176.48(17)
N6 Ru1 P1 104.43(18)
N4 Ru1 P1 102.20(19)
N5 Ru1 Cl1 90.19(15)
N6 Ru1 Cl1 90.66(18)
N4 Ru1 Cl1 89.17(15)
P1 Ru1 Cl1 86.78(6)
N5 Ru1 Cl2 91.38(15)
N6 Ru1 Cl2 88.50(18)
N4 Ru1 Cl2 92.39(16)
P1 Ru1 Cl2 91.69(6)
Cl1 Ru1 Cl2 178.01(7)

loop_
_geom_bond_atom_site_label_1
_geom_bond_atom_site_label_2
_geom_bond_distance
C1 N1 1.489(9)
C1 P1 1.846(6)
C1 H1A 0.9700
C1 H1B 0.9700
C2 N2 1.446(11)
C2 P1 1.843(8)
C2 H2A 0.9700
C2 H2B 0.9700
C3 N3 1.436(11)
C3 P1 1.838(8)
C3 H3A 0.9700
C3 H3B 0.9700
C4 N2 1.419(10)
C4 N1 1.544(8)
C4 H4A 0.9700
C4 H4B 0.9700
C5 N3 1.436(14)
C5 N2 1.450(14)
C5 H5A 0.9700
C5 H5B 0.9700
C6 N3 1.469(11)
C6 N1 1.534(10)
C6 H6A 0.9700
C6 H6B 0.9700
C7 N1 1.483(8)
C7 H7A 0.9600
C7 H7B 0.9600
C7 H7C 0.9600
C8 C10 1.503(18)
C8 H8A 0.9600
C8 H8B 0.9600
C8 H8C 0.9600
C9 C10 1.55(2)
C9 H9A 0.9600
C9 H9B 0.9600
C9 H9C 0.9600
C10 C11 1.560(13)
C10 H10 0.9800
C11 N4 1.474(11)
C11 C12 1.537(13)
C11 H11 0.9800
C12 O1 1.465(14)
C12 H12A 0.9700
C12 H12B 0.9700
C13 N4 1.252(10)
C13 O1 1.341(10)
C13 C14 1.443(15)
C14 N5 1.322(13)
C14 C15 1.392(15)
C15 C16 1.36(2)
C15 H15 0.9300
C16 C17 1.42(2)
C16 H16 0.9300
C17 C18 1.398(14)
C17 H17 0.9300
C18 N5 1.332(11)
C18 C19 1.463(14)
C19 N6 1.295(10)
C19 O2 1.308(11)
C20 O2 1.428(17)
C20 C21 1.517(15)
C20 H20A 0.9700
C20 H20B 0.9700
C21 N6 1.489(10)
C21 C22 1.569(14)
C21 H21 0.9800
C22 C23 1.494(15)
C22 C24 1.533(15)
C22 H22 0.9800
C23 H23A 0.9600
C23 H23B 0.9600
C23 H23C 0.9600
C24 H24A 0.9600
C24 H24B 0.9600
C24 H24C 0.9600
N4 Ru1 2.107(6)
N5 Ru1 2.041(6)
N6 Ru1 2.087(5)
P1 Ru1 2.2752(17)
Cl1 Ru1 2.4068(14)
Cl2 Ru1 2.4096(14)

loop_
_geom_torsion_atom_site_label_1
_geom_torsion_atom_site_label_2
_geom_torsion_atom_site_label_3
_geom_torsion_atom_site_label_4
_geom_torsion
C8 C10 C11 N4 -171.1(9)
C9 C10 C11 N4 63.8(10)
C8 C10 C11 C12 77.3(13)
C9 C10 C11 C12 -47.8(12)
N4 C11 C12 O1 -17.9(9)
C10 C11 C12 O1 98.5(9)
N4 C13 C14 N5 4.2(10)
O1 C13 C14 N5 179.2(7)
N4 C13 C14 C15 -174.0(9)
O1 C13 C14 C15 1.1(13)
N5 C14 C15 C16 -0.6(15)
C13 C14 C15 C16 177.4(10)
C14 C15 C16 C17 2.3(17)
C15 C16 C17 C18 -2.6(16)
C16 C17 C18 N5 1.2(13)
C16 C17 C18 C19 177.1(9)
N5 C18 C19 N6 0.8(11)
C17 C18 C19 N6 -175.4(8)
N5 C18 C19 O2 -179.4(7)
C17 C18 C19 O2 4.4(14)
O2 C20 C21 N6 -23.1(10)
O2 C20 C21 C22 93.6(10)
N6 C21 C22 C23 66.9(10)
C20 C21 C22 C23 -44.6(11)
N6 C21 C22 C24 -169.2(9)
C20 C21 C22 C24 79.3(12)
P1 C1 N1 C7 179.3(5)
P1 C1 N1 C6 -60.4(6)
P1 C1 N1 C4 59.4(6)
N3 C6 N1 C7 -170.3(6)
N3 C6 N1 C1 68.2(7)
N3 C6 N1 C4 -53.5(7)
N2 C4 N1 C7 173.6(7)
N2 C4 N1 C1 -65.1(8)
N2 C4 N1 C6 56.7(8)
N1 C4 N2 C2 67.9(9)
N1 C4 N2 C5 -58.9(9)
P1 C2 N2 C4 -64.6(9)
P1 C2 N2 C5 60.7(8)
N3 C5 N2 C4 59.7(9)
N3 C5 N2 C2 -67.2(8)
N2 C5 N3 C3 67.8(8)
N2 C5 N3 C6 -59.7(9)
P1 C3 N3 C5 -61.8(7)
P1 C3 N3 C6 66.0(8)
N1 C6 N3 C5 57.0(8)
N1 C6 N3 C3 -71.2(8)
O1 C13 N4 C11 -3.9(10)
C14 C13 N4 C11 171.1(7)
O1 C13 N4 Ru1 177.1(6)
C14 C13 N4 Ru1 -7.9(9)
C12 C11 N4 C13 13.6(9)
C10 C11 N4 C13 -106.9(8)
C12 C11 N4 Ru1 -167.8(6)
C10 C11 N4 Ru1 71.8(10)
C15 C14 N5 C18 -0.8(12)
C13 C14 N5 C18 -179.2(6)
C15 C14 N5 Ru1 -179.5(7)
C13 C14 N5 Ru1 2.1(8)
C17 C18 N5 C14 0.5(11)
C19 C18 N5 C14 -176.0(7)
C17 C18 N5 Ru1 179.2(6)
C19 C18 N5 Ru1 2.7(8)
O2 C19 N6 C21 -6.9(11)
C18 C19 N6 C21 172.9(7)
O2 C19 N6 Ru1 176.4(6)
C18 C19 N6 Ru1 -3.8(9)
C20 C21 N6 C19 18.0(9)
C22 C21 N6 C19 -102.0(8)
C20 C21 N6 Ru1 -166.8(7)
C22 C21 N6 Ru1 73.2(11)
N4 C13 O1 C12 -8.4(10)
C14 C13 O1 C12 176.4(7)
C11 C12 O1 C13 16.2(9)
N6 C19 O2 C20 -8.6(11)
C18 C19 O2 C20 171.6(9)
C21 C20 O2 C19 19.8(11)
N3 C3 P1 C2 47.8(7)
N3 C3 P1 C1 -49.8(6)
N3 C3 P1 Ru1 178.6(5)
N2 C2 P1 C3 -47.4(7)
N2 C2 P1 C1 50.8(7)
N2 C2 P1 Ru1 -179.0(5)
N1 C1 P1 C3 47.6(5)
N1 C1 P1 C2 -49.7(6)
N1 C1 P1 Ru1 -180.0(4)
C14 N5 Ru1 N6 175.2(6)
C18 N5 Ru1 N6 -3.6(5)
C14 N5 Ru1 N4 -4.6(5)
C18 N5 Ru1 N4 176.7(5)
C14 N5 Ru1 P1 54(4)
C18 N5 Ru1 P1 -125(3)
C14 N5 Ru1 Cl1 84.5(5)
C18 N5 Ru1 Cl1 -94.2(5)
C14 N5 Ru1 Cl2 -96.7(5)
C18 N5 Ru1 Cl2 84.5(5)
C19 N6 Ru1 N5 3.9(5)
C21 N6 Ru1 N5 -171.0(9)
C19 N6 Ru1 N4 4.5(9)
C21 N6 Ru1 N4 -170.4(7)
C19 N6 Ru1 P1 -179.2(5)
C21 N6 Ru1 P1 5.9(9)
C19 N6 Ru1 Cl1 94.0(6)
C21 N6 Ru1 Cl1 -80.9(8)
C19 N6 Ru1 Cl2 -87.8(6)
C21 N6 Ru1 Cl2 97.3(8)
C13 N4 Ru1 N5 6.4(5)
C11 N4 Ru1 N5 -172.2(8)
C13 N4 Ru1 N6 5.8(8)
C11 N4 Ru1 N6 -172.8(7)
C13 N4 Ru1 P1 -170.5(5)
C11 N4 Ru1 P1 10.8(8)
C13 N4 Ru1 Cl1 -84.0(5)
C11 N4 Ru1 Cl1 97.4(7)
C13 N4 Ru1 Cl2 97.2(5)
C11 N4 Ru1 Cl2 -81.4(7)
C3 P1 Ru1 N5 -47(4)
C2 P1 Ru1 N5 73(4)
C1 P1 Ru1 N5 -168(4)
C3 P1 Ru1 N6 -167.3(4)
C2 P1 Ru1 N6 -47.4(4)
C1 P1 Ru1 N6 71.6(3)
C3 P1 Ru1 N4 11.0(4)
C2 P1 Ru1 N4 130.9(4)
C1 P1 Ru1 N4 -110.1(3)
C3 P1 Ru1 Cl1 -77.4(3)
C2 P1 Ru1 Cl1 42.4(4)
C1 P1 Ru1 Cl1 161.4(3)
C3 P1 Ru1 Cl2 103.9(3)
C2 P1 Ru1 Cl2 -136.3(4)
C1 P1 Ru1 Cl2 -17.3(3)

loop_
_platon_squeeze_void_nr
_platon_squeeze_void_average_x
_platon_squeeze_void_average_y
_platon_squeeze_void_average_z
_platon_squeeze_void_volume
_platon_squeeze_void_count_electrons
_platon_squeeze_void_content
1 0.000 0.081 0.250 567 99 ' '
2 0.000 -0.081 0.750 567 99 ' '
3 0.500 0.581 0.250 567 99 ' '
4 0.500 0.419 0.750 567 99 ' '
